data_4111805
loop_
_publ_author_name
'Ming Li'
'Arkady Ellern'
'James H. Espenson'

_publ_section_title
;
 Studies of C-S Bond Cleavage Reactions of Re(V) Dithiolates: Synthesis,
 Reactivity, and Mechanism
;
_journal_name_full 'Journal of the American Chemical Society'
_journal_page_first 10436
_journal_page_last 10447
_journal_paper_doi 10.1021/ja0519334
_journal_volume 127
_journal_year 2005
_chemical_formula_sum 'C34 H30 Cl O P Re S2'
_chemical_formula_weight 771.32
_chemical_name_systematic
; 
 ? 
;
_space_group_IT_number 14
_symmetry_cell_setting monoclinic
_symmetry_space_group_name_Hall '-P 2ybc'
_symmetry_space_group_name_H-M 'P 1 21/c 1'
_atom_sites_solution_hydrogens geom
_atom_sites_solution_primary direct
_atom_sites_solution_secondary difmap
_audit_creation_method SHELXL-97
_cell_angle_alpha 90.00
_cell_angle_beta 100.432(3)
_cell_angle_gamma 90.00
_cell_formula_units_Z 4
_cell_length_a 10.247(2)
_cell_length_b 30.973(6)
_cell_length_c 10.280(2)
_cell_measurement_reflns_used 920
_cell_measurement_temperature 203(2)
_cell_measurement_theta_max 24.74
_cell_measurement_theta_min 2.41
_cell_volume 3208.7(11)
_computing_cell_refinement 'Bruker SMART'
_computing_data_collection 'Bruker SMART'
_computing_data_reduction 'Bruker SAINT'
_computing_molecular_graphics 'Bruker SHELXTL'
_computing_publication_material 'Bruker SHELXTL'
_computing_structure_refinement 'SHELXL-97 (Sheldrick, 1997)'
_computing_structure_solution 'SHELXS-97 (Sheldrick, 1990)'
_diffrn_ambient_temperature 203(2)
_diffrn_measured_fraction_theta_full 0.998
_diffrn_measured_fraction_theta_max 0.998
_diffrn_measurement_device_type 'CCD area detector'
_diffrn_measurement_method 'phi and omega scans'
_diffrn_radiation_monochromator graphite
_diffrn_radiation_source 'fine-focus sealed tube'
_diffrn_radiation_type MoK\a
_diffrn_radiation_wavelength 0.71073
_diffrn_reflns_av_R_equivalents 0.0668
_diffrn_reflns_av_sigmaI/netI 0.0541
_diffrn_reflns_limit_h_max 12
_diffrn_reflns_limit_h_min -12
_diffrn_reflns_limit_k_max 38
_diffrn_reflns_limit_k_min -38
_diffrn_reflns_limit_l_max 12
_diffrn_reflns_limit_l_min -12
_diffrn_reflns_number 26813
_diffrn_reflns_theta_full 26.37
_diffrn_reflns_theta_max 26.37
_diffrn_reflns_theta_min 1.31
_exptl_absorpt_coefficient_mu 4.076
_exptl_absorpt_correction_T_max 1
_exptl_absorpt_correction_T_min 0.71
_exptl_absorpt_correction_type multi-scan
_exptl_absorpt_process_details 'Bruker, SADABS'
_exptl_crystal_colour orange
_exptl_crystal_density_diffrn 1.597
_exptl_crystal_density_meas ?
_exptl_crystal_description prism
_exptl_crystal_F_000 1524
_exptl_crystal_size_max 0.30
_exptl_crystal_size_mid 0.15
_exptl_crystal_size_min 0.15
_refine_diff_density_max 2.072
_refine_diff_density_min -2.754
_refine_diff_density_rms 0.147
_refine_ls_extinction_method none
_refine_ls_goodness_of_fit_ref 1.123
_refine_ls_hydrogen_treatment mixed
_refine_ls_matrix_type full
_refine_ls_number_parameters 361
_refine_ls_number_reflns 6566
_refine_ls_number_restraints 0
_refine_ls_restrained_S_all 1.123
_refine_ls_R_factor_all 0.0728
_refine_ls_R_factor_gt 0.0502
_refine_ls_shift/su_max 0.001
_refine_ls_shift/su_mean 0.000
_refine_ls_structure_factor_coef Fsqd
_refine_ls_weighting_details 'calc w=1/[\s^2^(Fo^2^)+(0.0457P)^2^+8.7418P] where P=(Fo^2^+2Fc^2^)/3'
_refine_ls_weighting_scheme calc
_refine_ls_wR_factor_gt 0.1062
_refine_ls_wR_factor_ref 0.1146
_reflns_number_gt 4975
_reflns_number_total 6566
_reflns_threshold_expression >2sigma(I)
_cod_data_source_file ja0519334si20050408_011907.cif
_cod_data_source_block esp73
_cod_depositor_comments
;
The following automatic conversions were performed:

'_exptl_crystal_density_meas' value 'none' was changed to '?' - the
value is perceived as not measured.

Automatic conversion script
Id: cif_fix_values 3008 2015-01-20 13:52:24Z robertas 
;
_cod_original_cell_volume 3208.8(11)
_cod_original_sg_symbol_H-M P2(1)/c
_cod_database_code 4111805

loop_
_symmetry_equiv_pos_as_xyz
'x, y, z'
'-x, y+1/2, -z+1/2'
'-x, -y, -z'
'x, -y-1/2, z-1/2'

loop_
_atom_site_label
_atom_site_type_symbol
_atom_site_fract_x
_atom_site_fract_y
_atom_site_fract_z
_atom_site_U_iso_or_equiv
_atom_site_adp_type
_atom_site_occupancy
_atom_site_symmetry_multiplicity
_atom_site_calc_flag
_atom_site_refinement_flags
Re1 Re 0.19883(3) 0.115825(8) 0.67870(3) 0.03029(10) Uani 1 1 d .
P1 P 0.26960(18) 0.11453(5) 0.45975(18) 0.0304(4) Uani 1 1 d .
S1 S 0.15644(19) 0.13949(7) 0.8807(2) 0.0425(5) Uani 1 1 d .
S2 S 0.01777(19) 0.14892(7) 0.56908(19) 0.0406(4) Uani 1 1 d .
C1 C 0.4412(7) 0.1004(2) 0.4705(8) 0.0348(16) Uani 1 1 d .
C2 C 0.4885(9) 0.0637(3) 0.5438(9) 0.051(2) Uani 1 1 d .
H2 H 0.4314 0.0482 0.5888 0.061 Uiso 1 1 calc R
C3 C 0.6171(9) 0.0499(3) 0.5510(11) 0.065(3) Uani 1 1 d .
H3 H 0.6469 0.0249 0.5994 0.078 Uiso 1 1 calc R
C4 C 0.7015(9) 0.0725(3) 0.4878(12) 0.071(3) Uani 1 1 d .
H4 H 0.7892 0.0629 0.4920 0.085 Uiso 1 1 calc R
C5 C 0.6594(9) 0.1086(3) 0.4190(11) 0.070(3) Uani 1 1 d .
H5 H 0.7190 0.1244 0.3777 0.084 Uiso 1 1 calc R
C6 C 0.5314(8) 0.1227(3) 0.4087(9) 0.052(2) Uani 1 1 d .
H6 H 0.5038 0.1476 0.3593 0.062 Uiso 1 1 calc R
C7 C 0.2451(7) 0.1648(2) 0.3679(7) 0.0332(16) Uani 1 1 d .
C8 C 0.2938(9) 0.2031(2) 0.4306(8) 0.046(2) Uani 1 1 d .
H8 H 0.3411 0.2026 0.5179 0.055 Uiso 1 1 calc R
C9 C 0.2716(9) 0.2418(2) 0.3624(9) 0.050(2) Uani 1 1 d .
H9 H 0.3037 0.2677 0.4042 0.061 Uiso 1 1 calc R
C10 C 0.2052(9) 0.2428(2) 0.2380(9) 0.048(2) Uani 1 1 d .
H10 H 0.1925 0.2694 0.1935 0.057 Uiso 1 1 calc R
C11 C 0.1548(10) 0.2057(3) 0.1732(9) 0.054(2) Uani 1 1 d .
H11 H 0.1072 0.2068 0.0860 0.065 Uiso 1 1 calc R
C12 C 0.1763(8) 0.1666(2) 0.2403(8) 0.0430(19) Uani 1 1 d .
H12 H 0.1433 0.1410 0.1975 0.052 Uiso 1 1 calc R
C13 C 0.1830(7) 0.0723(2) 0.3542(7) 0.0324(15) Uani 1 1 d .
C14 C 0.2414(8) 0.0533(2) 0.2580(8) 0.0429(19) Uani 1 1 d .
H14 H 0.3239 0.0633 0.2424 0.052 Uiso 1 1 calc R
C15 C 0.1778(10) 0.0194(3) 0.1845(10) 0.061(3) Uani 1 1 d .
H15 H 0.2181 0.0067 0.1187 0.073 Uiso 1 1 calc R
C16 C 0.0604(11) 0.0043(3) 0.2044(10) 0.065(3) Uani 1 1 d .
H16 H 0.0194 -0.0189 0.1537 0.078 Uiso 1 1 calc R
C17 C 0.0008(11) 0.0229(3) 0.2991(11) 0.075(3) Uani 1 1 d .
H17 H -0.0817 0.0128 0.3141 0.090 Uiso 1 1 calc R
C18 C 0.0643(9) 0.0571(3) 0.3734(9) 0.058(3) Uani 1 1 d .
H18 H 0.0233 0.0700 0.4385 0.070 Uiso 1 1 calc R
C19 C -0.0831(9) 0.1736(2) 0.6812(9) 0.049(2) Uani 1 1 d .
H19A H -0.0353 0.1986 0.7247 0.059 Uiso 1 1 calc R
H19B H -0.1665 0.1841 0.6286 0.059 Uiso 1 1 calc R
C20 C -0.1141(8) 0.1437(2) 0.7842(8) 0.0413(18) Uani 1 1 d .
C21 C -0.2443(7) 0.1320(3) 0.7890(9) 0.048(2) Uani 1 1 d .
H21 H -0.3140 0.1433 0.7261 0.057 Uiso 1 1 calc R
C22 C -0.2726(9) 0.1041(3) 0.8845(10) 0.057(2) Uani 1 1 d .
H22 H -0.3607 0.0956 0.8845 0.069 Uiso 1 1 calc R
C23 C -0.1719(9) 0.0885(3) 0.9797(9) 0.052(2) Uani 1 1 d .
H23 H -0.1915 0.0701 1.0462 0.063 Uiso 1 1 calc R
C24 C -0.0430(9) 0.0998(3) 0.9778(8) 0.0448(19) Uani 1 1 d .
H24 H 0.0252 0.0889 1.0431 0.054 Uiso 1 1 calc R
C25 C -0.0114(8) 0.1272(2) 0.8810(7) 0.0373(17) Uani 1 1 d .
C26 C 0.8285(13) 0.2133(4) 0.2811(15) 0.086(4) Uani 1 1 d .
H26 H 0.9196 0.2112 0.3161 0.103 Uiso 1 1 calc R
C27 C 0.7756(17) 0.1900(5) 0.1743(16) 0.101(5) Uani 1 1 d .
H27 H 0.8304 0.1723 0.1331 0.121 Uiso 1 1 calc R
C28 C 0.6446(19) 0.1919(6) 0.1259(15) 0.119(5) Uani 1 1 d .
H28 H 0.6071 0.1738 0.0557 0.142 Uiso 1 1 calc R
C29 C 0.5652(16) 0.2205(6) 0.1793(18) 0.119(6) Uani 1 1 d .
H29 H 0.4748 0.2236 0.1426 0.143 Uiso 1 1 calc R
C30 C 0.6212(19) 0.2436(5) 0.285(2) 0.115(5) Uani 1 1 d .
H30 H 0.5679 0.2630 0.3231 0.138 Uiso 1 1 calc R
C31 C 0.7487(19) 0.2402(5) 0.3390(16) 0.110(5) Uani 1 1 d .
H31 H 0.7840 0.2560 0.4154 0.132 Uiso 1 1 calc R
C32 C 0.5233(15) 0.0366(5) 1.0741(17) 0.100(4) Uani 1 1 d .
H32 H 0.5376 0.0618 1.1258 0.120 Uiso 1 1 calc R
C33 C 0.4342(15) 0.0360(5) 0.9596(19) 0.113(5) Uani 1 1 d .
H33 H 0.3892 0.0616 0.9302 0.135 Uiso 1 1 calc R
C34 C 0.4083(14) 0.0005(6) 0.8874(14) 0.101(5) Uani 1 1 d .
H34 H 0.3432 0.0008 0.8101 0.121 Uiso 1 1 calc R
Cl10 Cl 0.39994(18) 0.15032(6) 0.7541(2) 0.0449(5) Uani 1 1 d .
O1 O 0.1865(5) 0.06197(15) 0.6841(5) 0.0449(13) Uani 1 1 d .

loop_
_atom_site_aniso_label
_atom_site_aniso_U_11
_atom_site_aniso_U_22
_atom_site_aniso_U_33
_atom_site_aniso_U_23
_atom_site_aniso_U_13
_atom_site_aniso_U_12
Re1 0.02867(15) 0.02846(14) 0.03366(16) 0.00045(13) 0.00545(11) -0.00106(12)
P1 0.0318(9) 0.0243(8) 0.0362(10) -0.0012(7) 0.0090(8) -0.0014(7)
S1 0.0333(10) 0.0552(12) 0.0388(11) -0.0085(9) 0.0056(8) -0.0073(9)
S2 0.0338(10) 0.0508(11) 0.0382(11) 0.0071(9) 0.0090(8) 0.0077(8)
C1 0.029(4) 0.030(3) 0.048(5) -0.010(3) 0.014(3) -0.006(3)
C2 0.046(5) 0.043(4) 0.064(6) 0.005(4) 0.011(4) 0.002(4)
C3 0.050(6) 0.046(5) 0.095(8) 0.004(5) 0.000(5) 0.013(4)
C4 0.029(5) 0.070(6) 0.113(9) -0.011(6) 0.014(5) 0.013(4)
C5 0.044(5) 0.080(7) 0.095(8) -0.001(6) 0.036(6) -0.008(5)
C6 0.041(5) 0.051(5) 0.067(6) 0.007(4) 0.018(4) -0.002(4)
C7 0.036(4) 0.024(3) 0.043(4) -0.002(3) 0.017(3) 0.000(3)
C8 0.065(6) 0.032(4) 0.041(5) -0.001(3) 0.008(4) -0.002(4)
C9 0.068(6) 0.030(4) 0.055(6) -0.003(4) 0.016(5) -0.003(4)
C10 0.060(6) 0.030(4) 0.057(5) 0.012(4) 0.021(4) 0.004(4)
C11 0.074(6) 0.045(5) 0.040(5) 0.010(4) 0.001(5) 0.009(4)
C12 0.051(5) 0.034(4) 0.043(5) -0.005(3) 0.005(4) 0.001(3)
C13 0.032(4) 0.031(3) 0.035(4) -0.002(3) 0.008(3) 0.001(3)
C14 0.036(4) 0.042(4) 0.049(5) -0.010(4) 0.003(4) 0.001(3)
C15 0.074(7) 0.044(5) 0.064(6) -0.020(4) 0.011(5) 0.008(5)
C16 0.085(8) 0.041(5) 0.062(6) -0.017(4) -0.004(6) -0.014(5)
C17 0.076(7) 0.073(7) 0.079(8) -0.026(6) 0.024(6) -0.050(6)
C18 0.068(6) 0.063(5) 0.047(5) -0.024(4) 0.023(5) -0.034(5)
C19 0.049(5) 0.039(4) 0.064(6) 0.007(4) 0.020(4) 0.012(4)
C20 0.038(4) 0.043(4) 0.045(5) -0.001(3) 0.012(4) 0.012(3)
C21 0.021(4) 0.051(4) 0.071(6) -0.010(4) 0.009(4) -0.011(3)
C22 0.051(6) 0.061(5) 0.067(6) -0.004(5) 0.028(5) -0.008(4)
C23 0.066(6) 0.053(5) 0.044(5) -0.004(4) 0.026(5) -0.012(4)
C24 0.057(5) 0.045(4) 0.032(4) -0.004(3) 0.008(4) -0.003(4)
C25 0.040(4) 0.039(4) 0.034(4) -0.012(3) 0.011(3) -0.004(3)
C26 0.076(8) 0.083(8) 0.103(11) 0.036(8) 0.031(8) 0.014(7)
C27 0.117(13) 0.099(10) 0.105(12) 0.009(8) 0.071(10) 0.022(9)
C28 0.123(14) 0.160(16) 0.078(10) 0.003(9) 0.033(10) 0.010(12)
C29 0.094(12) 0.154(16) 0.112(13) 0.056(12) 0.023(10) 0.041(11)
C30 0.112(14) 0.105(11) 0.139(16) 0.017(10) 0.052(12) 0.046(10)
C31 0.138(14) 0.082(9) 0.123(13) -0.002(8) 0.063(12) -0.023(9)
C32 0.081(9) 0.112(11) 0.118(13) 0.018(9) 0.049(9) -0.006(8)
C33 0.082(10) 0.110(12) 0.140(15) 0.069(11) 0.002(10) 0.014(9)
C34 0.075(9) 0.136(13) 0.085(10) 0.037(10) 0.001(7) -0.013(10)
Cl10 0.0280(9) 0.0522(11) 0.0532(12) -0.0052(9) 0.0037(8) -0.0063(8)
O1 0.058(4) 0.029(2) 0.047(3) 0.001(2) 0.008(3) -0.009(2)

loop_
_atom_type_symbol
_atom_type_description
_atom_type_scat_dispersion_real
_atom_type_scat_dispersion_imag
_atom_type_scat_source
C C 0.0033 0.0016 'International Tables Vol C Tables 4.2.6.8 and 6.1.1.4'
H H 0.0000 0.0000 'International Tables Vol C Tables 4.2.6.8 and 6.1.1.4'
P P 0.1023 0.0942 'International Tables Vol C Tables 4.2.6.8 and 6.1.1.4'
S S 0.1246 0.1234 'International Tables Vol C Tables 4.2.6.8 and 6.1.1.4'
Cl Cl 0.1484 0.1585 'International Tables Vol C Tables 4.2.6.8 and 6.1.1.4'
Re Re -1.0185 7.2310 'International Tables Vol C Tables 4.2.6.8 and 6.1.1.4'
O O 0.0106 0.0060 'International Tables Vol C Tables 4.2.6.8 and 6.1.1.4'

loop_
_geom_angle_atom_site_label_1
_geom_angle_atom_site_label_2
_geom_angle_atom_site_label_3
_geom_angle
_geom_angle_site_symmetry_1
_geom_angle_site_symmetry_3
O1 Re1 S2 114.3(2) . .
O1 Re1 S1 104.95(19) . .
S2 Re1 S1 91.93(7) . .
O1 Re1 Cl10 120.9(2) . .
S2 Re1 Cl10 124.15(7) . .
S1 Re1 Cl10 81.63(7) . .
O1 Re1 P1 92.87(19) . .
S2 Re1 P1 84.41(7) . .
S1 Re1 P1 161.68(7) . .
Cl10 Re1 P1 85.59(7) . .
C1 P1 C7 106.4(3) . .
C1 P1 C13 103.2(3) . .
C7 P1 C13 107.4(3) . .
C1 P1 Re1 113.0(3) . .
C7 P1 Re1 114.9(2) . .
C13 P1 Re1 111.1(2) . .
C25 S1 Re1 105.9(2) . .
C19 S2 Re1 112.4(3) . .
C6 C1 C2 116.9(7) . .
C6 C1 P1 125.0(6) . .
C2 C1 P1 118.1(6) . .
C3 C2 C1 121.1(8) . .
C3 C2 H2 119.5 . .
C1 C2 H2 119.5 . .
C4 C3 C2 120.0(9) . .
C4 C3 H3 120.0 . .
C2 C3 H3 120.0 . .
C5 C4 C3 120.2(8) . .
C5 C4 H4 119.9 . .
C3 C4 H4 119.9 . .
C4 C5 C6 120.9(9) . .
C4 C5 H5 119.5 . .
C6 C5 H5 119.5 . .
C5 C6 C1 120.9(8) . .
C5 C6 H6 119.6 . .
C1 C6 H6 119.6 . .
C12 C7 C8 118.9(7) . .
C12 C7 P1 122.1(5) . .
C8 C7 P1 119.0(6) . .
C9 C8 C7 119.2(8) . .
C9 C8 H8 120.4 . .
C7 C8 H8 120.4 . .
C10 C9 C8 120.8(8) . .
C10 C9 H9 119.6 . .
C8 C9 H9 119.6 . .
C9 C10 C11 121.6(7) . .
C9 C10 H10 119.2 . .
C11 C10 H10 119.2 . .
C10 C11 C12 118.2(8) . .
C10 C11 H11 120.9 . .
C12 C11 H11 120.9 . .
C7 C12 C11 121.2(7) . .
C7 C12 H12 119.4 . .
C11 C12 H12 119.4 . .
C18 C13 C14 118.4(7) . .
C18 C13 P1 121.1(6) . .
C14 C13 P1 120.4(6) . .
C13 C14 C15 119.5(8) . .
C13 C14 H14 120.2 . .
C15 C14 H14 120.2 . .
C16 C15 C14 121.9(8) . .
C16 C15 H15 119.1 . .
C14 C15 H15 119.1 . .
C15 C16 C17 119.3(8) . .
C15 C16 H16 120.3 . .
C17 C16 H16 120.3 . .
C16 C17 C18 119.1(9) . .
C16 C17 H17 120.5 . .
C18 C17 H17 120.5 . .
C13 C18 C17 121.8(8) . .
C13 C18 H18 119.1 . .
C17 C18 H18 119.1 . .
C20 C19 S2 113.8(5) . .
C20 C19 H19A 108.8 . .
S2 C19 H19A 108.8 . .
C20 C19 H19B 108.8 . .
S2 C19 H19B 108.8 . .
H19A C19 H19B 107.7 . .
C21 C20 C25 118.6(8) . .
C21 C20 C19 121.2(8) . .
C25 C20 C19 120.2(7) . .
C22 C21 C20 121.0(8) . .
C22 C21 H21 119.5 . .
C20 C21 H21 119.5 . .
C23 C22 C21 119.9(8) . .
C23 C22 H22 120.0 . .
C21 C22 H22 120.0 . .
C24 C23 C22 120.2(8) . .
C24 C23 H23 119.9 . .
C22 C23 H23 119.9 . .
C23 C24 C25 121.0(8) . .
C23 C24 H24 119.5 . .
C25 C24 H24 119.5 . .
C24 C25 C20 119.2(7) . .
C24 C25 S1 119.1(6) . .
C20 C25 S1 121.7(6) . .
C27 C26 C31 119.7(14) . .
C27 C26 H26 120.2 . .
C31 C26 H26 120.2 . .
C26 C27 C28 120.5(13) . .
C26 C27 H27 119.8 . .
C28 C27 H27 119.8 . .
C27 C28 C29 120.1(17) . .
C27 C28 H28 120.0 . .
C29 C28 H28 120.0 . .
C30 C29 C28 117.9(16) . .
C30 C29 H29 121.0 . .
C28 C29 H29 121.0 . .
C31 C30 C29 122.6(16) . .
C31 C30 H30 118.7 . .
C29 C30 H30 118.7 . .
C30 C31 C26 119.1(16) . .
C30 C31 H31 120.5 . .
C26 C31 H31 120.5 . .
C33 C32 C34 118.1(15) . 3_657
C33 C32 H32 121.0 . .
C34 C32 H32 121.0 3_657 .
C34 C33 C32 122.2(14) . .
C34 C33 H33 118.9 . .
C32 C33 H33 118.9 . .
C33 C34 C32 119.7(14) . 3_657
C33 C34 H34 120.2 . .
C32 C34 H34 120.2 3_657 .

loop_
_geom_bond_atom_site_label_1
_geom_bond_atom_site_label_2
_geom_bond_distance
_geom_bond_site_symmetry_2
Re1 O1 1.675(5) .
Re1 S2 2.2373(19) .
Re1 S1 2.317(2) .
Re1 Cl10 2.3262(18) .
Re1 P1 2.4868(18) .
P1 C1 1.796(7) .
P1 C7 1.814(7) .
P1 C13 1.823(7) .
S1 C25 1.763(8) .
S2 C19 1.848(8) .
C1 C6 1.395(10) .
C1 C2 1.402(11) .
C2 C3 1.374(12) .
C2 H2 0.9400 .
C3 C4 1.365(14) .
C3 H3 0.9400 .
C4 C5 1.353(14) .
C4 H4 0.9400 .
C5 C6 1.368(12) .
C5 H5 0.9400 .
C6 H6 0.9400 .
C7 C12 1.373(10) .
C7 C8 1.399(10) .
C8 C9 1.387(11) .
C8 H8 0.9400 .
C9 C10 1.335(11) .
C9 H9 0.9400 .
C10 C11 1.381(12) .
C10 H10 0.9400 .
C11 C12 1.391(10) .
C11 H11 0.9400 .
C12 H12 0.9400 .
C13 C18 1.352(11) .
C13 C14 1.377(10) .
C14 C15 1.386(11) .
C14 H14 0.9400 .
C15 C16 1.341(13) .
C15 H15 0.9400 .
C16 C17 1.366(14) .
C16 H16 0.9400 .
C17 C18 1.397(11) .
C17 H17 0.9400 .
C18 H18 0.9400 .
C19 C20 1.484(11) .
C19 H19A 0.9800 .
C19 H19B 0.9800 .
C20 C21 1.392(10) .
C20 C25 1.407(11) .
C21 C22 1.378(12) .
C21 H21 0.9400 .
C22 C23 1.374(13) .
C22 H22 0.9400 .
C23 C24 1.369(11) .
C23 H23 0.9400 .
C24 C25 1.389(11) .
C24 H24 0.9400 .
C26 C27 1.343(18) .
C26 C31 1.376(19) .
C26 H26 0.9400 .
C27 C28 1.35(2) .
C27 H27 0.9400 .
C28 C29 1.38(2) .
C28 H28 0.9400 .
C29 C30 1.34(2) .
C29 H29 0.9400 .
C30 C31 1.33(2) .
C30 H30 0.9400 .
C31 H31 0.9400 .
C32 C33 1.353(19) .
C32 C34 1.367(19) 3_657
C32 H32 0.9400 .
C33 C34 1.33(2) .
C33 H33 0.9400 .
C34 C32 1.367(19) 3_657
C34 H34 0.9400 .
